data_1547395
loop_
_publ_author_name
'Liu, Bingxian'
'Hu, Panjie'
'Zhang, Ying'
'Li, Yunyun'
'Bai, Dachang'
'Li, Xingwei'

_publ_section_title
;
 Rh(III)-Catalyzed Diastereodivergent Spiroannulation of Cyclic Imines
 with Activated Alkenes.
;
_journal_issue 19
_journal_name_full 'Organic letters'
_journal_page_first 5402
_journal_page_last 5405
_journal_paper_doi 10.1021/acs.orglett.7b02678
_journal_volume 19
_journal_year 2017
_chemical_formula_moiety 'C24 H18 F3 N O3 S'
_chemical_formula_sum 'C24 H18 F3 N O3 S'
_chemical_formula_weight 457.45
_space_group_crystal_system triclinic
_space_group_IT_number 2
_space_group_name_Hall '-P 1'
_space_group_name_H-M_alt 'P -1'
_symmetry_space_group_name_Hall '-P 1'
_symmetry_space_group_name_H-M 'P -1'
_atom_sites_solution_hydrogens geom
_audit_creation_method SHELXL-2014/7
_cell_angle_alpha 93.198(2)
_cell_angle_beta 105.789(2)
_cell_angle_gamma 91.377(2)
_cell_formula_units_Z 2
_cell_length_a 8.0793(2)
_cell_length_b 9.9652(3)
_cell_length_c 13.6943(3)
_cell_measurement_reflns_used 6519
_cell_measurement_temperature 293(2)
_cell_measurement_theta_max 72.4230
_cell_measurement_theta_min 4.4510
_cell_volume 1058.42(5)
_computing_cell_refinement 'CrysAlisPro 1.171.38.43f (Rigaku OD, 2015)'
_computing_data_collection 'CrysAlisPro 1.171.38.43f (Rigaku OD, 2015)'
_computing_data_reduction 'CrysAlisPro 1.171.38.43f (Rigaku OD, 2015)'
_computing_structure_refinement 'SHELXL-2014/7 (Sheldrick, 2014)'
_computing_structure_solution 'SHELXL-2014/7 (Sheldrick, 2014)'
_diffrn_ambient_temperature 293(2)
_diffrn_measured_fraction_theta_full 0.999
_diffrn_measured_fraction_theta_max 0.977
_diffrn_measurement_device_type 'SuperNova, Dual, Cu at zero, EosS2'
_diffrn_measurement_method '\w scans'
_diffrn_radiation_type CuK\a
_diffrn_radiation_wavelength 1.54184
_diffrn_reflns_av_R_equivalents 0.0390
_diffrn_reflns_av_unetI/netI 0.0332
_diffrn_reflns_Laue_measured_fraction_full 0.999
_diffrn_reflns_Laue_measured_fraction_max 0.977
_diffrn_reflns_limit_h_max 9
_diffrn_reflns_limit_h_min -9
_diffrn_reflns_limit_k_max 12
_diffrn_reflns_limit_k_min -12
_diffrn_reflns_limit_l_max 16
_diffrn_reflns_limit_l_min -14
_diffrn_reflns_number 11457
_diffrn_reflns_point_group_measured_fraction_full 0.999
_diffrn_reflns_point_group_measured_fraction_max 0.977
_diffrn_reflns_theta_full 67.684
_diffrn_reflns_theta_max 72.583
_diffrn_reflns_theta_min 4.448
_exptl_absorpt_coefficient_mu 1.836
_exptl_absorpt_correction_T_max 0.773
_exptl_absorpt_correction_T_min 0.722
_exptl_absorpt_correction_type multi-scan
_exptl_absorpt_process_details
;
CrysAlisPro 1.171.38.43f (Rigaku Oxford Diffraction, 2015)
Empirical absorption correction using spherical harmonics,
 implemented in SCALE3 ABSPACK scaling algorithm.
;
_exptl_crystal_colour colorless
_exptl_crystal_density_diffrn 1.435
_exptl_crystal_description block
_exptl_crystal_F_000 472
_exptl_crystal_size_max 0.21
_exptl_crystal_size_mid 0.17
_exptl_crystal_size_min 0.14
_refine_diff_density_max 0.275
_refine_diff_density_min -0.661
_refine_diff_density_rms 0.105
_refine_ls_extinction_method none
_refine_ls_goodness_of_fit_ref 1.042
_refine_ls_hydrogen_treatment constr
_refine_ls_matrix_type full
_refine_ls_number_parameters 290
_refine_ls_number_reflns 4107
_refine_ls_number_restraints 0
_refine_ls_restrained_S_all 1.042
_refine_ls_R_factor_all 0.0606
_refine_ls_R_factor_gt 0.0582
_refine_ls_shift/su_max 0.007
_refine_ls_shift/su_mean 0.001
_refine_ls_structure_factor_coef Fsqd
_refine_ls_weighting_details 'w=1/[\s^2^(Fo^2^)+(0.1054P)^2^+0.2353P] where P=(Fo^2^+2Fc^2^)/3'
_refine_ls_weighting_scheme calc
_refine_ls_wR_factor_gt 0.1556
_refine_ls_wR_factor_ref 0.1598
_reflns_Friedel_coverage 0.000
_reflns_number_gt 3771
_reflns_number_total 4107
_reflns_threshold_expression 'I > 2\s(I)'
_cod_data_source_file ol7b02678_si_001.cif
_cod_data_source_block 424-5-1
_cod_depositor_comments 'Adding full bibliography for 1547395--1547397.cif.'
_cod_database_code 1547395
_shelx_shelxl_version_number 2014/7
_shelx_space_group_comment
;
The symmetry employed for this shelxl refinement is uniquely defined
by the following loop, which should always be used as a source of
symmetry information in preference to the above space-group names.
They are only intended as comments.
;

loop_
_space_group_symop_operation_xyz
'x, y, z'
'-x, -y, -z'

loop_
_atom_site_label
_atom_site_type_symbol
_atom_site_fract_x
_atom_site_fract_y
_atom_site_fract_z
_atom_site_U_iso_or_equiv
_atom_site_adp_type
_atom_site_occupancy
_atom_site_site_symmetry_order
_atom_site_calc_flag
_atom_site_refinement_flags_posn
_atom_site_refinement_flags_adp
S8 S 0.36343(6) 0.44580(5) 0.60841(3) 0.03943(18) Uani 1 1 d . .
F21 F 1.04862(18) 0.77184(16) 0.77090(12) 0.0645(4) Uani 1 1 d . .
F22 F 1.18608(17) 0.61213(16) 0.85195(13) 0.0663(4) Uani 1 1 d . .
F23 F 1.14660(19) 0.79298(18) 0.93355(13) 0.0734(5) Uani 1 1 d . .
O19 O 0.9494(2) 0.36807(17) 0.88719(11) 0.0534(4) Uani 1 1 d . .
N9 N 0.5424(2) 0.53469(16) 0.64254(11) 0.0350(4) Uani 1 1 d . .
H9 H 0.5864 0.5691 0.5986 0.042 Uiso 1 1 calc R U
O25 O 0.3666(3) 0.35054(18) 0.52700(12) 0.0708(6) Uani 1 1 d . .
O24 O 0.2143(2) 0.5256(2) 0.59137(15) 0.0687(6) Uani 1 1 d . .
C17 C 0.6129(2) 0.69484(17) 0.79626(13) 0.0309(4) Uani 1 1 d . .
C1 C 0.6259(2) 0.55381(17) 0.75177(12) 0.0287(4) Uani 1 1 d . .
C3 C 0.5701(2) 0.41860(19) 0.89845(13) 0.0344(4) Uani 1 1 d . .
H3 H 0.6599 0.4639 0.9473 0.041 Uiso 1 1 calc R U
C2 C 0.5336(2) 0.44834(16) 0.79708(13) 0.0284(4) Uani 1 1 d . .
C10 C 0.8268(2) 0.53870(18) 0.77750(13) 0.0313(4) Uani 1 1 d . .
H10 H 0.8644 0.5638 0.7185 0.038 Uiso 1 1 calc R U
C7 C 0.3985(2) 0.37888(17) 0.72695(13) 0.0313(4) Uani 1 1 d . .
C12 C 0.7669(2) 0.74290(18) 0.86258(14) 0.0341(4) Uani 1 1 d . .
C6 C 0.2962(2) 0.28003(19) 0.75233(15) 0.0366(4) Uani 1 1 d . .
H6 H 0.2060 0.2350 0.7035 0.044 Uiso 1 1 calc R U
C11 C 0.9061(2) 0.64337(19) 0.86620(14) 0.0359(4) Uani 1 1 d . .
H11 H 0.9296 0.5993 0.9305 0.043 Uiso 1 1 calc R U
C18 C 0.8822(2) 0.3952(2) 0.80038(14) 0.0357(4) Uani 1 1 d . .
C16 C 0.4673(3) 0.7709(2) 0.77755(16) 0.0406(4) Uani 1 1 d . .
H16 H 0.3646 0.7386 0.7320 0.049 Uiso 1 1 calc R U
C5 C 0.3347(3) 0.25191(19) 0.85345(15) 0.0405(4) Uani 1 1 d . .
H5 H 0.2692 0.1865 0.8736 0.049 Uiso 1 1 calc R U
C4 C 0.4696(3) 0.3197(2) 0.92533(14) 0.0387(4) Uani 1 1 d . .
H4 H 0.4934 0.2986 0.9929 0.046 Uiso 1 1 calc R U
C26 C 0.8449(3) 0.29057(19) 0.71551(16) 0.0387(4) Uani 1 1 d . .
C13 C 0.7763(3) 0.8681(2) 0.91516(16) 0.0460(5) Uani 1 1 d . .
H13 H 0.8787 0.9001 0.9613 0.055 Uiso 1 1 calc R U
C27 C 0.8413(3) 0.3168(2) 0.61725(16) 0.0452(5) Uani 1 1 d . .
H27 H 0.8582 0.4048 0.6016 0.054 Uiso 1 1 calc R U
C14 C 0.6313(3) 0.9436(2) 0.89762(19) 0.0531(6) Uani 1 1 d . .
H14 H 0.6358 1.0270 0.9325 0.064 Uiso 1 1 calc R U
C15 C 0.4791(3) 0.8960(2) 0.8285(2) 0.0520(6) Uani 1 1 d . .
H15 H 0.3834 0.9491 0.8162 0.062 Uiso 1 1 calc R U
C20 C 1.0703(3) 0.7055(2) 0.85541(17) 0.0471(5) Uani 1 1 d . .
C28 C 0.8129(4) 0.2145(3) 0.5416(2) 0.0595(6) Uani 1 1 d . .
H28 H 0.8133 0.2342 0.4760 0.071 Uiso 1 1 calc R U
C31 C 0.8202(4) 0.1579(2) 0.7372(2) 0.0631(7) Uani 1 1 d . .
H31 H 0.8253 0.1375 0.8034 0.076 Uiso 1 1 calc R U
C29 C 0.7840(4) 0.0829(3) 0.5621(2) 0.0713(8) Uani 1 1 d . .
C30 C 0.7882(5) 0.0568(3) 0.6609(3) 0.0826(10) Uani 1 1 d . .
H30 H 0.7690 -0.0310 0.6761 0.099 Uiso 1 1 calc R U
C32 C 0.7489(7) -0.0285(4) 0.4785(3) 0.1163(16) Uani 1 1 d . .
H32A H 0.6284 -0.0339 0.4434 0.174 Uiso 1 1 calc R U
H32B H 0.7820 -0.1126 0.5076 0.174 Uiso 1 1 calc R U
H32C H 0.8141 -0.0099 0.4314 0.174 Uiso 1 1 calc R U

loop_
_atom_site_aniso_label
_atom_site_aniso_U_11
_atom_site_aniso_U_22
_atom_site_aniso_U_33
_atom_site_aniso_U_23
_atom_site_aniso_U_13
_atom_site_aniso_U_12
S8 0.0454(3) 0.0418(3) 0.0253(3) 0.00498(19) 0.0012(2) -0.0185(2)
F21 0.0512(8) 0.0759(10) 0.0710(10) 0.0248(8) 0.0221(7) -0.0156(7)
F22 0.0364(7) 0.0744(10) 0.0884(11) 0.0076(8) 0.0178(7) -0.0017(6)
F23 0.0498(8) 0.0778(11) 0.0794(11) -0.0180(8) 0.0025(7) -0.0319(7)
O19 0.0667(10) 0.0572(10) 0.0362(8) 0.0100(7) 0.0117(7) 0.0128(8)
N9 0.0432(8) 0.0384(8) 0.0222(7) 0.0032(6) 0.0080(6) -0.0144(7)
O25 0.1173(16) 0.0635(11) 0.0282(8) -0.0123(7) 0.0217(9) -0.0496(11)
O24 0.0400(8) 0.0829(13) 0.0752(12) 0.0408(10) -0.0044(8) -0.0062(8)
C17 0.0368(9) 0.0281(8) 0.0297(9) 0.0018(6) 0.0135(7) -0.0083(7)
C1 0.0330(8) 0.0293(8) 0.0233(8) 0.0009(6) 0.0078(6) -0.0070(6)
C3 0.0386(9) 0.0401(10) 0.0254(9) 0.0011(7) 0.0112(7) -0.0037(7)
C2 0.0333(8) 0.0266(8) 0.0267(8) 0.0018(6) 0.0113(7) -0.0032(6)
C10 0.0329(8) 0.0348(9) 0.0271(8) 0.0006(7) 0.0108(7) -0.0063(7)
C7 0.0365(9) 0.0289(8) 0.0292(9) 0.0020(6) 0.0106(7) -0.0057(7)
C12 0.0405(9) 0.0331(9) 0.0302(9) -0.0010(7) 0.0139(7) -0.0120(7)
C6 0.0402(9) 0.0326(9) 0.0384(10) 0.0000(7) 0.0143(8) -0.0103(7)
C11 0.0340(9) 0.0414(10) 0.0298(9) 0.0007(7) 0.0062(7) -0.0109(8)
C18 0.0346(9) 0.0414(10) 0.0332(10) 0.0049(7) 0.0127(7) -0.0005(7)
C16 0.0392(10) 0.0355(10) 0.0488(11) 0.0025(8) 0.0155(8) -0.0049(8)
C5 0.0483(11) 0.0346(10) 0.0454(11) 0.0081(8) 0.0239(9) -0.0059(8)
C4 0.0496(11) 0.0403(10) 0.0317(10) 0.0094(7) 0.0191(8) 0.0014(8)
C26 0.0403(10) 0.0333(10) 0.0444(11) 0.0033(8) 0.0151(8) -0.0011(7)
C13 0.0541(12) 0.0392(11) 0.0449(12) -0.0114(8) 0.0184(9) -0.0201(9)
C27 0.0595(13) 0.0352(10) 0.0395(11) 0.0008(8) 0.0113(9) 0.0023(9)
C14 0.0739(15) 0.0312(10) 0.0614(14) -0.0090(9) 0.0342(12) -0.0120(10)
C15 0.0592(13) 0.0344(11) 0.0701(15) 0.0030(10) 0.0309(12) 0.0025(9)
C20 0.0352(10) 0.0534(13) 0.0493(12) 0.0022(9) 0.0072(9) -0.0129(9)
C28 0.0828(18) 0.0442(12) 0.0483(13) -0.0068(10) 0.0140(12) 0.0048(12)
C31 0.0900(19) 0.0395(12) 0.0672(16) 0.0109(11) 0.0335(14) -0.0067(12)
C29 0.089(2) 0.0414(13) 0.079(2) -0.0149(12) 0.0189(16) -0.0052(13)
C30 0.123(3) 0.0331(13) 0.097(2) 0.0000(13) 0.041(2) -0.0142(15)
C32 0.165(4) 0.056(2) 0.115(3) -0.039(2) 0.027(3) -0.011(2)

loop_
_atom_type_symbol
_atom_type_description
_atom_type_scat_dispersion_real
_atom_type_scat_dispersion_imag
_atom_type_scat_source
C C 0.0181 0.0091 'International Tables Vol C Tables 4.2.6.8 and 6.1.1.4'
H H 0.0000 0.0000 'International Tables Vol C Tables 4.2.6.8 and 6.1.1.4'
F F 0.0727 0.0534 'International Tables Vol C Tables 4.2.6.8 and 6.1.1.4'
N N 0.0311 0.0180 'International Tables Vol C Tables 4.2.6.8 and 6.1.1.4'
O O 0.0492 0.0322 'International Tables Vol C Tables 4.2.6.8 and 6.1.1.4'
S S 0.3331 0.5567 'International Tables Vol C Tables 4.2.6.8 and 6.1.1.4'

loop_
_geom_angle_atom_site_label_1
_geom_angle_atom_site_label_2
_geom_angle_atom_site_label_3
_geom_angle
O25 S8 O24 115.45(13)
O25 S8 N9 109.64(10)
O24 S8 N9 113.21(10)
O25 S8 C7 114.75(10)
O24 S8 C7 108.82(10)
N9 S8 C7 92.90(8)
C1 N9 S8 116.83(12)
C1 N9 H9 121.6
S8 N9 H9 121.6
C12 C17 C16 121.33(17)
C12 C17 C1 112.02(16)
C16 C17 C1 126.64(16)
N9 C1 C17 113.70(14)
N9 C1 C2 103.35(13)
C17 C1 C2 112.02(13)
N9 C1 C10 112.19(14)
C17 C1 C10 102.17(13)
C2 C1 C10 113.81(14)
C2 C3 C4 118.61(17)
C2 C3 H3 120.7
C4 C3 H3 120.7
C7 C2 C3 118.83(16)
C7 C2 C1 114.10(15)
C3 C2 C1 127.06(15)
C18 C10 C11 113.38(15)
C18 C10 C1 113.36(14)
C11 C10 C1 105.85(14)
C18 C10 H10 108.0
C11 C10 H10 108.0
C1 C10 H10 108.0
C2 C7 C6 123.44(17)
C2 C7 S8 110.31(13)
C6 C7 S8 125.91(14)
C17 C12 C13 119.97(19)
C17 C12 C11 110.79(15)
C13 C12 C11 129.25(18)
C5 C6 C7 116.81(17)
C5 C6 H6 121.6
C7 C6 H6 121.6
C20 C11 C12 113.54(17)
C20 C11 C10 110.99(16)
C12 C11 C10 104.50(14)
C20 C11 H11 109.2
C12 C11 H11 109.2
C10 C11 H11 109.2
O19 C18 C26 121.25(18)
O19 C18 C10 120.08(17)
C26 C18 C10 118.62(16)
C15 C16 C17 118.2(2)
C15 C16 H16 120.9
C17 C16 H16 120.9
C6 C5 C4 120.99(17)
C6 C5 H5 119.5
C4 C5 H5 119.5
C5 C4 C3 121.31(17)
C5 C4 H4 119.3
C3 C4 H4 119.3
C27 C26 C31 118.4(2)
C27 C26 C18 123.37(18)
C31 C26 C18 118.1(2)
C14 C13 C12 118.9(2)
C14 C13 H13 120.5
C12 C13 H13 120.5
C26 C27 C28 121.1(2)
C26 C27 H27 119.5
C28 C27 H27 119.5
C13 C14 C15 120.51(19)
C13 C14 H14 119.7
C15 C14 H14 119.7
C16 C15 C14 121.0(2)
C16 C15 H15 119.5
C14 C15 H15 119.5
F21 C20 F23 106.65(19)
F21 C20 F22 106.46(19)
F23 C20 F22 106.04(18)
F21 C20 C11 113.11(17)
F23 C20 C11 112.60(19)
F22 C20 C11 111.49(18)
C27 C28 C29 120.7(3)
C27 C28 H28 119.6
C29 C28 H28 119.6
C30 C31 C26 120.2(3)
C30 C31 H31 119.9
C26 C31 H31 119.9
C30 C29 C28 118.1(2)
C30 C29 C32 121.3(3)
C28 C29 C32 120.6(3)
C31 C30 C29 121.5(2)
C31 C30 H30 119.3
C29 C30 H30 119.3
C29 C32 H32A 109.5
C29 C32 H32B 109.5
H32A C32 H32B 109.5
C29 C32 H32C 109.5
H32A C32 H32C 109.5
H32B C32 H32C 109.5

loop_
_geom_bond_atom_site_label_1
_geom_bond_atom_site_label_2
_geom_bond_distance
S8 O25 1.4293(17)
S8 O24 1.4325(19)
S8 N9 1.6182(15)
S8 C7 1.7434(18)
F21 C20 1.337(3)
F22 C20 1.343(3)
F23 C20 1.340(3)
O19 C18 1.214(2)
N9 C1 1.463(2)
N9 H9 0.8600
C17 C12 1.382(3)
C17 C16 1.387(3)
C17 C1 1.518(2)
C1 C2 1.528(2)
C1 C10 1.577(2)
C3 C2 1.389(2)
C3 C4 1.389(3)
C3 H3 0.9300
C2 C7 1.382(2)
C10 C18 1.532(3)
C10 C11 1.542(2)
C10 H10 0.9800
C7 C6 1.389(2)
C12 C13 1.395(3)
C12 C11 1.510(3)
C6 C5 1.380(3)
C6 H6 0.9300
C11 C20 1.497(3)
C11 H11 0.9800
C18 C26 1.479(3)
C16 C15 1.383(3)
C16 H16 0.9300
C5 C4 1.385(3)
C5 H5 0.9300
C4 H4 0.9300
C26 C27 1.378(3)
C26 C31 1.393(3)
C13 C14 1.381(3)
C13 H13 0.9300
C27 C28 1.382(3)
C27 H27 0.9300
C14 C15 1.386(4)
C14 H14 0.9300
C15 H15 0.9300
C28 C29 1.384(4)
C28 H28 0.9300
C31 C30 1.377(4)
C31 H31 0.9300
C29 C30 1.383(5)
C29 C32 1.514(4)
C30 H30 0.9300
C32 H32A 0.9600
C32 H32B 0.9600
C32 H32C 0.9600

loop_
_geom_torsion_atom_site_label_1
_geom_torsion_atom_site_label_2
_geom_torsion_atom_site_label_3
_geom_torsion_atom_site_label_4
_geom_torsion
O25 S8 N9 C1 -133.65(15)
O24 S8 N9 C1 95.86(16)
C7 S8 N9 C1 -16.05(15)
S8 N9 C1 C17 -107.15(15)
S8 N9 C1 C2 14.51(18)
S8 N9 C1 C10 137.53(13)
C12 C17 C1 N9 -136.62(16)
C16 C17 C1 N9 44.6(2)
C12 C17 C1 C2 106.67(17)
C16 C17 C1 C2 -72.1(2)
C12 C17 C1 C10 -15.52(18)
C16 C17 C1 C10 165.75(17)
C4 C3 C2 C7 0.2(3)
C4 C3 C2 C1 179.22(17)
N9 C1 C2 C7 -4.8(2)
C17 C1 C2 C7 118.03(17)
C10 C1 C2 C7 -126.69(16)
N9 C1 C2 C3 176.19(17)
C17 C1 C2 C3 -61.0(2)
C10 C1 C2 C3 54.3(2)
N9 C1 C10 C18 -91.80(17)
C17 C1 C10 C18 146.06(14)
C2 C1 C10 C18 25.1(2)
N9 C1 C10 C11 143.31(14)
C17 C1 C10 C11 21.17(17)
C2 C1 C10 C11 -99.78(16)
C3 C2 C7 C6 0.0(3)
C1 C2 C7 C6 -179.11(16)
C3 C2 C7 S8 173.64(13)
C1 C2 C7 S8 -5.50(19)
O25 S8 C7 C2 125.21(15)
O24 S8 C7 C2 -103.72(15)
N9 S8 C7 C2 12.01(14)
O25 S8 C7 C6 -61.4(2)
O24 S8 C7 C6 69.70(19)
N9 S8 C7 C6 -174.57(17)
C16 C17 C12 C13 2.4(3)
C1 C17 C12 C13 -176.36(16)
C16 C17 C12 C11 -177.76(16)
C1 C17 C12 C11 3.4(2)
C2 C7 C6 C5 -0.1(3)
S8 C7 C6 C5 -172.68(14)
C17 C12 C11 C20 131.72(18)
C13 C12 C11 C20 -48.5(3)
C17 C12 C11 C10 10.6(2)
C13 C12 C11 C10 -169.59(19)
C18 C10 C11 C20 92.7(2)
C1 C10 C11 C20 -142.47(16)
C18 C10 C11 C12 -144.59(15)
C1 C10 C11 C12 -19.71(18)
C11 C10 C18 O19 15.0(3)
C1 C10 C18 O19 -105.7(2)
C11 C10 C18 C26 -167.61(16)
C1 C10 C18 C26 71.7(2)
C12 C17 C16 C15 -1.1(3)
C1 C17 C16 C15 177.55(18)
C7 C6 C5 C4 -0.1(3)
C6 C5 C4 C3 0.3(3)
C2 C3 C4 C5 -0.4(3)
O19 C18 C26 C27 -150.8(2)
C10 C18 C26 C27 31.8(3)
O19 C18 C26 C31 26.1(3)
C10 C18 C26 C31 -151.2(2)
C17 C12 C13 C14 -1.7(3)
C11 C12 C13 C14 178.54(19)
C31 C26 C27 C28 0.3(3)
C18 C26 C27 C28 177.3(2)
C12 C13 C14 C15 -0.3(3)
C17 C16 C15 C14 -1.0(3)
C13 C14 C15 C16 1.7(4)
C12 C11 C20 F21 -55.7(2)
C10 C11 C20 F21 61.6(2)
C12 C11 C20 F23 65.3(2)
C10 C11 C20 F23 -177.38(18)
C12 C11 C20 F22 -175.69(16)
C10 C11 C20 F22 -58.3(2)
C26 C27 C28 C29 1.3(4)
C27 C26 C31 C30 -1.8(4)
C18 C26 C31 C30 -178.9(3)
C27 C28 C29 C30 -1.5(5)
C27 C28 C29 C32 178.6(3)
C26 C31 C30 C29 1.6(5)
C28 C29 C30 C31 0.0(5)
C32 C29 C30 C31 179.9(4)
